data_4119380
loop_
_publ_author_name
'Naohiro Kirai'
'Jun Takaya'
'Nobuharu Iwasawa'

_publ_contact_author_email niwasawa@chem.titech.ac.jp
_publ_contact_author_name 'Nobuharu Iwasawa'
_publ_section_title
;
 Two Reversible \s-Bond Metathesis Pathways for Boron-Palladium Bond
 Formation: Selective Synthesis of Isomeric Five-Coordinate Borylpalladium
 Complexes
;
_journal_name_full 'Journal of the American Chemical Society'
_journal_page_first 2493
_journal_page_last 2496
_journal_paper_doi 10.1021/ja400294m
_journal_volume 135
_journal_year 2013
_chemical_formula_sum 'C63 H58 B O3 P3 Pd Si'
_chemical_formula_weight 1101.30
_chemical_name_systematic
; 
 ? 
;
_space_group_IT_number 15
_symmetry_cell_setting monoclinic
_symmetry_space_group_name_Hall '-C 2yc'
_symmetry_space_group_name_H-M 'C 1 2/c 1'
_atom_sites_solution_hydrogens geom
_atom_sites_solution_primary direct
_atom_sites_solution_secondary difmap
_audit_creation_method SHELXL-97
_cell_angle_alpha 90.00
_cell_angle_beta 100.4611(17)
_cell_angle_gamma 90.00
_cell_formula_units_Z 8
_cell_length_a 24.922(3)
_cell_length_b 13.0423(12)
_cell_length_c 34.076(4)
_cell_measurement_reflns_used 13914
_cell_measurement_temperature 123(2)
_cell_measurement_theta_max 27.4816
_cell_measurement_theta_min 3.0058
_cell_volume 10892(2)
_computing_structure_refinement 'SHELXL-97 (Sheldrick, 1997)'
_computing_structure_solution 'SHELXS-97 (Sheldrick, 1990)'
_diffrn_ambient_temperature 123(2)
_diffrn_measured_fraction_theta_full 0.997
_diffrn_measured_fraction_theta_max 0.997
_diffrn_radiation_monochromator graphite
_diffrn_radiation_source 'fine-focus sealed tube'
_diffrn_radiation_type MoK\a
_diffrn_radiation_wavelength 0.71075
_diffrn_reflns_av_R_equivalents 0.0451
_diffrn_reflns_av_sigmaI/netI 0.0341
_diffrn_reflns_limit_h_max 32
_diffrn_reflns_limit_h_min -32
_diffrn_reflns_limit_k_max 16
_diffrn_reflns_limit_k_min -16
_diffrn_reflns_limit_l_max 44
_diffrn_reflns_limit_l_min -44
_diffrn_reflns_number 65437
_diffrn_reflns_theta_full 27.48
_diffrn_reflns_theta_max 27.48
_diffrn_reflns_theta_min 3.01
_exptl_absorpt_coefficient_mu 0.497
_exptl_absorpt_correction_T_max 1.0000
_exptl_absorpt_correction_T_min 0.9076
_exptl_absorpt_correction_type multi-scan
_exptl_crystal_colour yellow
_exptl_crystal_density_diffrn 1.343
_exptl_crystal_description prism
_exptl_crystal_F_000 4560
_exptl_crystal_size_max 0.08
_exptl_crystal_size_mid 0.06
_exptl_crystal_size_min 0.02
_refine_diff_density_max 2.051
_refine_diff_density_min -0.969
_refine_diff_density_rms 0.106
_refine_ls_extinction_method none
_refine_ls_goodness_of_fit_ref 1.123
_refine_ls_hydrogen_treatment constr
_refine_ls_matrix_type full
_refine_ls_number_parameters 638
_refine_ls_number_reflns 12445
_refine_ls_number_restraints 0
_refine_ls_restrained_S_all 1.123
_refine_ls_R_factor_all 0.0621
_refine_ls_R_factor_gt 0.0532
_refine_ls_shift/su_max 0.001
_refine_ls_shift/su_mean 0.000
_refine_ls_structure_factor_coef Fsqd
_refine_ls_weighting_details 'calc w=1/[\s^2^(Fo^2^)+(0.0563P)^2^+41.5846P] where P=(Fo^2^+2Fc^2^)/3'
_refine_ls_weighting_scheme calc
_refine_ls_wR_factor_gt 0.1234
_refine_ls_wR_factor_ref 0.1301
_reflns_number_gt 10765
_reflns_number_total 12445
_reflns_threshold_expression >2sigma(I)
_cod_data_source_file ja400294m_si_004.cif
_cod_data_source_block '_trans_BPdPSiP_PPh3_2b'
_cod_original_cell_volume 10892.1(19)
_cod_database_code 4119380

loop_
_symmetry_equiv_pos_as_xyz
'x, y, z'
'-x, y, -z+1/2'
'x+1/2, y+1/2, z'
'-x+1/2, y+1/2, -z+1/2'
'-x, -y, -z'
'x, -y, z-1/2'
'-x+1/2, -y+1/2, -z'
'x+1/2, -y+1/2, z-1/2'

loop_
_atom_site_label
_atom_site_type_symbol
_atom_site_fract_x
_atom_site_fract_y
_atom_site_fract_z
_atom_site_U_iso_or_equiv
_atom_site_adp_type
_atom_site_occupancy
_atom_site_symmetry_multiplicity
_atom_site_calc_flag
_atom_site_refinement_flags
_atom_site_disorder_group
Pd1 Pd 0.171202(8) 0.042609(16) 0.114006(6) 0.01555(7) Uani 1 1 d . .
P1 P 0.19279(3) -0.06998(6) 0.06428(2) 0.01733(15) Uani 1 1 d . .
C1 C 0.26307(12) -0.1203(2) 0.07567(9) 0.0206(6) Uani 1 1 d . .
C2 C 0.29833(13) -0.1235(2) 0.04821(10) 0.0239(6) Uani 1 1 d . .
H1 H 0.2858 -0.1020 0.0215 0.029 Uiso 1 1 calc R .
C3 C 0.35157(14) -0.1580(3) 0.05973(11) 0.0303(7) Uani 1 1 d . .
H2 H 0.3754 -0.1589 0.0409 0.036 Uiso 1 1 calc R .
C4 C 0.37012(14) -0.1911(3) 0.09839(11) 0.0319(7) Uani 1 1 d . .
H3 H 0.4067 -0.2141 0.1062 0.038 Uiso 1 1 calc R .
C5 C 0.33518(14) -0.1906(3) 0.12548(10) 0.0296(7) Uani 1 1 d . .
H4 H 0.3477 -0.2140 0.1520 0.036 Uiso 1 1 calc R .
C6 C 0.28186(13) -0.1560(2) 0.11429(9) 0.0228(6) Uani 1 1 d . .
H5 H 0.2580 -0.1567 0.1331 0.027 Uiso 1 1 calc R .
C7 C 0.18926(12) -0.0190(2) 0.01348(9) 0.0199(6) Uani 1 1 d . .
C8 C 0.18620(13) -0.0825(3) -0.01978(9) 0.0242(6) Uani 1 1 d . .
H6 H 0.1846 -0.1548 -0.0167 0.029 Uiso 1 1 calc R .
C9 C 0.18547(14) -0.0407(3) -0.05745(10) 0.0279(7) Uani 1 1 d . .
H7 H 0.1839 -0.0844 -0.0799 0.034 Uiso 1 1 calc R .
C10 C 0.18708(13) 0.0646(3) -0.06223(10) 0.0285(7) Uani 1 1 d . .
H8 H 0.1862 0.0932 -0.0880 0.034 Uiso 1 1 calc R .
C11 C 0.18996(13) 0.1280(3) -0.02950(10) 0.0271(7) Uani 1 1 d . .
H9 H 0.1913 0.2003 -0.0328 0.033 Uiso 1 1 calc R .
C12 C 0.19096(13) 0.0867(2) 0.00847(9) 0.0229(6) Uani 1 1 d . .
H10 H 0.1928 0.1308 0.0309 0.028 Uiso 1 1 calc R .
C13 C 0.15543(13) -0.1917(2) 0.05242(9) 0.0227(6) Uani 1 1 d . .
C14 C 0.10078(13) -0.1867(3) 0.03373(10) 0.0280(7) Uani 1 1 d . .
H11 H 0.0839 -0.1220 0.0275 0.034 Uiso 1 1 calc R .
C15 C 0.07107(15) -0.2764(3) 0.02417(11) 0.0367(8) Uani 1 1 d . .
H12 H 0.0342 -0.2725 0.0107 0.044 Uiso 1 1 calc R .
C16 C 0.09457(17) -0.3713(3) 0.03402(11) 0.0382(9) Uani 1 1 d . .
H13 H 0.0739 -0.4322 0.0278 0.046 Uiso 1 1 calc R .
C17 C 0.14810(18) -0.3764(3) 0.05288(11) 0.0380(9) Uani 1 1 d . .
H14 H 0.1643 -0.4412 0.0601 0.046 Uiso 1 1 calc R .
C18 C 0.17870(15) -0.2875(2) 0.06144(10) 0.0286(7) Uani 1 1 d . .
H15 H 0.2160 -0.2924 0.0736 0.034 Uiso 1 1 calc R .
P2 P 0.14929(3) 0.21530(6) 0.11059(2) 0.01812(15) Uani 1 1 d . .
C19 C 0.20572(12) 0.2919(2) 0.13857(9) 0.0210(6) Uani 1 1 d . .
C20 C 0.25635(12) 0.2438(2) 0.14798(8) 0.0195(6) Uani 1 1 d . .
C21 C 0.30093(13) 0.3027(2) 0.16680(9) 0.0230(6) Uani 1 1 d . .
H16 H 0.3359 0.2716 0.1734 0.028 Uiso 1 1 calc R .
C22 C 0.29490(14) 0.4055(3) 0.17589(9) 0.0271(7) Uani 1 1 d . .
H17 H 0.3256 0.4440 0.1885 0.032 Uiso 1 1 calc R .
C23 C 0.24417(14) 0.4517(2) 0.16663(10) 0.0279(7) Uani 1 1 d . .
H18 H 0.2400 0.5218 0.1730 0.033 Uiso 1 1 calc R .
C24 C 0.19953(14) 0.3958(2) 0.14803(10) 0.0269(7) Uani 1 1 d . .
H19 H 0.1647 0.4275 0.1416 0.032 Uiso 1 1 calc R .
Si1 Si 0.26264(3) 0.10528(6) 0.13153(2) 0.01782(16) Uani 1 1 d . .
C25 C 0.31521(12) 0.1156(2) 0.09803(10) 0.0242(6) Uani 1 1 d . .
H20 H 0.3445 0.1620 0.1102 0.036 Uiso 1 1 calc R .
H21 H 0.2979 0.1427 0.0720 0.036 Uiso 1 1 calc R .
H22 H 0.3304 0.0477 0.0946 0.036 Uiso 1 1 calc R .
P3 P 0.19062(3) -0.02911(6) 0.17954(2) 0.01693(15) Uani 1 1 d . .
C26 C 0.26510(12) -0.0263(2) 0.19917(9) 0.0198(6) Uani 1 1 d . .
C27 C 0.29730(12) 0.0308(2) 0.17701(9) 0.0202(6) Uani 1 1 d . .
C28 C 0.35406(13) 0.0270(2) 0.18916(9) 0.0235(6) Uani 1 1 d . .
H23 H 0.3766 0.0641 0.1744 0.028 Uiso 1 1 calc R .
C29 C 0.37827(13) -0.0296(3) 0.22223(10) 0.0277(7) Uani 1 1 d . .
H24 H 0.4169 -0.0319 0.2296 0.033 Uiso 1 1 calc R .
C30 C 0.34611(13) -0.0826(2) 0.24441(10) 0.0263(7) Uani 1 1 d . .
H25 H 0.3625 -0.1205 0.2673 0.032 Uiso 1 1 calc R .
C31 C 0.28960(13) -0.0801(2) 0.23309(9) 0.0235(6) Uani 1 1 d . .
H26 H 0.2675 -0.1154 0.2486 0.028 Uiso 1 1 calc R .
C32 C 0.13834(12) 0.2767(2) 0.06129(9) 0.0196(6) Uani 1 1 d . .
C33 C 0.09184(13) 0.2540(3) 0.03340(9) 0.0261(7) Uani 1 1 d . .
H27 H 0.0662 0.2058 0.0398 0.031 Uiso 1 1 calc R .
C34 C 0.08264(14) 0.3009(3) -0.00366(10) 0.0304(7) Uani 1 1 d . .
H28 H 0.0502 0.2862 -0.0221 0.036 Uiso 1 1 calc R .
C35 C 0.12030(13) 0.3693(3) -0.01408(10) 0.0267(7) Uani 1 1 d . .
H29 H 0.1134 0.4031 -0.0392 0.032 Uiso 1 1 calc R .
C36 C 0.16795(14) 0.3875(2) 0.01257(10) 0.0268(7) Uani 1 1 d . .
H30 H 0.1950 0.4311 0.0051 0.032 Uiso 1 1 calc R .
C37 C 0.17689(12) 0.3427(2) 0.05027(10) 0.0227(6) Uani 1 1 d . .
H31 H 0.2095 0.3572 0.0686 0.027 Uiso 1 1 calc R .
C38 C 0.09126(12) 0.2672(2) 0.13108(9) 0.0224(6) Uani 1 1 d . .
C39 C 0.06233(15) 0.3546(3) 0.11570(11) 0.0320(7) Uani 1 1 d . .
H32 H 0.0709 0.3871 0.0926 0.038 Uiso 1 1 calc R .
C40 C 0.02119(16) 0.3945(3) 0.13387(13) 0.0419(9) Uani 1 1 d . .
H33 H 0.0015 0.4535 0.1231 0.050 Uiso 1 1 calc R .
C41 C 0.00900(16) 0.3479(3) 0.16796(12) 0.0407(9) Uani 1 1 d . .
H34 H -0.0186 0.3755 0.1807 0.049 Uiso 1 1 calc R .
C42 C 0.03727(14) 0.2614(3) 0.18307(10) 0.0322(7) Uani 1 1 d . .
H35 H 0.0288 0.2290 0.2062 0.039 Uiso 1 1 calc R .
C43 C 0.07803(13) 0.2214(3) 0.16478(9) 0.0255(6) Uani 1 1 d . .
H36 H 0.0972 0.1618 0.1755 0.031 Uiso 1 1 calc R .
C44 C 0.17050(12) -0.1630(2) 0.18539(9) 0.0200(6) Uani 1 1 d . .
C45 C 0.14865(14) -0.2180(2) 0.15145(9) 0.0248(6) Uani 1 1 d . .
H37 H 0.1445 -0.1857 0.1261 0.030 Uiso 1 1 calc R .
C46 C 0.13271(15) -0.3198(3) 0.15389(10) 0.0306(7) Uani 1 1 d . .
H38 H 0.1178 -0.3562 0.1303 0.037 Uiso 1 1 calc R .
C47 C 0.13840(15) -0.3677(3) 0.19037(11) 0.0308(7) Uani 1 1 d . .
H39 H 0.1278 -0.4373 0.1921 0.037 Uiso 1 1 calc R .
C48 C 0.15987(14) -0.3133(3) 0.22474(10) 0.0290(7) Uani 1 1 d . .
H40 H 0.1641 -0.3461 0.2500 0.035 Uiso 1 1 calc R .
C49 C 0.17504(13) -0.2122(3) 0.22245(9) 0.0247(6) Uani 1 1 d . .
H41 H 0.1887 -0.1754 0.2462 0.030 Uiso 1 1 calc R .
C50 C 0.16322(13) 0.0309(2) 0.22045(9) 0.0204(6) Uani 1 1 d . .
C51 C 0.19201(13) 0.1078(2) 0.24410(9) 0.0238(6) Uani 1 1 d . .
H54 H 0.2272 0.1275 0.2398 0.029 Uiso 1 1 calc R .
C52 C 0.16967(14) 0.1553(3) 0.27363(10) 0.0287(7) Uani 1 1 d . .
H55 H 0.1898 0.2070 0.2896 0.034 Uiso 1 1 calc R .
C53 C 0.11813(14) 0.1282(3) 0.28012(10) 0.0284(7) Uani 1 1 d . .
H56 H 0.1030 0.1611 0.3005 0.034 Uiso 1 1 calc R .
C54 C 0.08899(13) 0.0529(3) 0.25671(10) 0.0261(7) Uani 1 1 d . .
H57 H 0.0537 0.0342 0.2610 0.031 Uiso 1 1 calc R .
C55 C 0.11110(13) 0.0045(3) 0.22697(9) 0.0233(6) Uani 1 1 d . .
H58 H 0.0907 -0.0468 0.2110 0.028 Uiso 1 1 calc R .
B1 B 0.08618(13) 0.0092(3) 0.10446(10) 0.0198(6) Uani 1 1 d . .
O1 O 0.05932(9) -0.02434(18) 0.13399(6) 0.0247(5) Uani 1 1 d . .
O2 O 0.05010(8) 0.02230(17) 0.06884(6) 0.0224(4) Uani 1 1 d . .
C56 C 0.00287(13) -0.0493(3) 0.11636(10) 0.0262(7) Uani 1 1 d . .
C57 C -0.00573(12) 0.0091(3) 0.07576(10) 0.0252(6) Uani 1 1 d . .
C58 C -0.03356(16) -0.0150(4) 0.14501(12) 0.0426(9) Uani 1 1 d . .
H42 H -0.0246 -0.0541 0.1699 0.064 Uiso 1 1 calc R .
H43 H -0.0718 -0.0268 0.1329 0.064 Uiso 1 1 calc R .
H44 H -0.0278 0.0582 0.1507 0.064 Uiso 1 1 calc R .
C59 C 0.00039(15) -0.1659(3) 0.11200(12) 0.0361(8) Uani 1 1 d . .
H45 H 0.0245 -0.1878 0.0939 0.054 Uiso 1 1 calc R .
H46 H -0.0371 -0.1868 0.1012 0.054 Uiso 1 1 calc R .
H47 H 0.0122 -0.1977 0.1382 0.054 Uiso 1 1 calc R .
C60 C -0.02977(14) 0.1155(3) 0.07780(12) 0.0339(8) Uani 1 1 d . .
H48 H -0.0093 0.1524 0.1008 0.051 Uiso 1 1 calc R .
H49 H -0.0681 0.1097 0.0807 0.051 Uiso 1 1 calc R .
H50 H -0.0274 0.1531 0.0533 0.051 Uiso 1 1 calc R .
C61 C -0.03751(13) -0.0495(3) 0.04091(10) 0.0290(7) Uani 1 1 d . .
H51 H -0.0410 -0.0075 0.0167 0.043 Uiso 1 1 calc R .
H52 H -0.0739 -0.0657 0.0463 0.043 Uiso 1 1 calc R .
H53 H -0.0182 -0.1132 0.0371 0.043 Uiso 1 1 calc R .
O3 O 0.5000 0.0971(10) 0.2500 0.178(4) Uiso 1 2 d S 1
C62 C 0.4950(5) 0.1661(10) 0.2131(4) 0.153(4) Uiso 1 1 d . .
C63 C 0.4716(8) 0.2646(16) 0.2331(6) 0.275(9) Uiso 1 1 d . .

loop_
_atom_site_aniso_label
_atom_site_aniso_U_11
_atom_site_aniso_U_22
_atom_site_aniso_U_33
_atom_site_aniso_U_23
_atom_site_aniso_U_13
_atom_site_aniso_U_12
Pd1 0.01568(11) 0.01704(12) 0.01416(11) -0.00019(7) 0.00334(8) 0.00027(8)
P1 0.0194(3) 0.0178(3) 0.0153(3) -0.0005(3) 0.0047(3) 0.0009(3)
C1 0.0241(14) 0.0176(14) 0.0210(14) -0.0017(11) 0.0065(12) 0.0012(11)
C2 0.0266(15) 0.0241(15) 0.0228(15) -0.0020(12) 0.0091(12) 0.0031(12)
C3 0.0270(16) 0.0329(18) 0.0337(18) -0.0060(14) 0.0127(14) 0.0024(14)
C4 0.0260(16) 0.0353(18) 0.0335(18) -0.0067(15) 0.0028(14) 0.0074(14)
C5 0.0325(17) 0.0310(17) 0.0228(15) -0.0023(13) -0.0018(13) 0.0107(14)
C6 0.0253(15) 0.0229(15) 0.0207(14) -0.0023(12) 0.0055(12) 0.0036(12)
C7 0.0198(14) 0.0238(15) 0.0165(13) -0.0014(11) 0.0043(11) 0.0007(11)
C8 0.0290(16) 0.0252(15) 0.0195(14) -0.0010(12) 0.0070(12) 0.0010(13)
C9 0.0258(16) 0.0392(19) 0.0186(15) -0.0058(13) 0.0035(12) -0.0007(14)
C10 0.0224(15) 0.0438(19) 0.0201(15) 0.0086(14) 0.0065(12) -0.0001(14)
C11 0.0287(16) 0.0283(16) 0.0261(16) 0.0073(13) 0.0098(13) 0.0033(13)
C12 0.0246(15) 0.0230(15) 0.0221(15) 0.0012(12) 0.0066(12) 0.0028(12)
C13 0.0300(16) 0.0205(14) 0.0198(14) -0.0031(11) 0.0103(12) -0.0020(12)
C14 0.0261(16) 0.0287(17) 0.0318(17) -0.0065(13) 0.0121(13) -0.0026(13)
C15 0.0310(18) 0.044(2) 0.039(2) -0.0158(17) 0.0163(16) -0.0126(16)
C16 0.051(2) 0.0339(19) 0.0335(19) -0.0157(15) 0.0183(17) -0.0198(17)
C17 0.063(3) 0.0212(16) 0.0307(18) -0.0006(14) 0.0100(17) -0.0046(16)
C18 0.0382(18) 0.0204(15) 0.0271(16) -0.0034(13) 0.0056(14) 0.0003(13)
P2 0.0175(3) 0.0177(3) 0.0193(4) -0.0004(3) 0.0036(3) 0.0012(3)
C19 0.0238(15) 0.0194(14) 0.0201(14) -0.0015(11) 0.0046(12) -0.0009(11)
C20 0.0247(14) 0.0197(14) 0.0151(13) 0.0014(11) 0.0061(11) -0.0012(11)
C21 0.0216(14) 0.0274(16) 0.0194(14) -0.0008(12) 0.0018(11) -0.0005(12)
C22 0.0325(17) 0.0263(16) 0.0215(15) -0.0031(12) 0.0025(13) -0.0058(13)
C23 0.0346(18) 0.0220(15) 0.0263(16) -0.0065(12) 0.0037(14) -0.0010(13)
C24 0.0310(17) 0.0224(15) 0.0264(16) -0.0042(12) 0.0027(13) 0.0023(13)
Si1 0.0171(4) 0.0194(4) 0.0174(4) -0.0002(3) 0.0043(3) -0.0008(3)
C25 0.0229(15) 0.0251(15) 0.0266(16) -0.0007(12) 0.0097(12) -0.0037(12)
P3 0.0177(3) 0.0196(3) 0.0136(3) 0.0012(3) 0.0034(3) 0.0005(3)
C26 0.0215(14) 0.0197(14) 0.0178(14) -0.0048(11) 0.0024(11) 0.0010(11)
C27 0.0205(14) 0.0193(14) 0.0208(14) -0.0039(11) 0.0033(11) 0.0008(11)
C28 0.0201(14) 0.0263(15) 0.0239(15) -0.0041(12) 0.0031(12) 0.0007(12)
C29 0.0211(15) 0.0282(16) 0.0311(17) -0.0080(13) -0.0023(13) 0.0048(13)
C30 0.0294(16) 0.0229(15) 0.0236(15) 0.0005(12) -0.0031(13) 0.0065(13)
C31 0.0276(15) 0.0218(15) 0.0203(14) 0.0010(12) 0.0024(12) 0.0014(12)
C32 0.0209(14) 0.0151(13) 0.0233(14) 0.0005(11) 0.0051(11) 0.0032(11)
C33 0.0225(15) 0.0321(17) 0.0236(15) 0.0027(13) 0.0041(12) -0.0029(13)
C34 0.0254(16) 0.0401(19) 0.0250(16) 0.0039(14) 0.0031(13) -0.0006(14)
C35 0.0294(16) 0.0293(16) 0.0232(15) 0.0066(13) 0.0096(13) 0.0061(13)
C36 0.0309(16) 0.0234(15) 0.0285(16) 0.0045(13) 0.0120(13) -0.0016(13)
C37 0.0204(14) 0.0203(14) 0.0276(16) -0.0010(12) 0.0048(12) -0.0018(11)
C38 0.0223(14) 0.0213(14) 0.0231(15) -0.0033(12) 0.0028(12) 0.0012(12)
C39 0.0343(18) 0.0290(17) 0.0359(19) 0.0054(14) 0.0145(15) 0.0088(14)
C40 0.040(2) 0.040(2) 0.049(2) 0.0061(18) 0.0160(18) 0.0187(17)
C41 0.0343(19) 0.052(2) 0.038(2) -0.0036(18) 0.0151(16) 0.0148(17)
C42 0.0308(17) 0.043(2) 0.0246(16) -0.0007(14) 0.0095(14) 0.0033(15)
C43 0.0248(15) 0.0286(16) 0.0231(15) -0.0020(12) 0.0048(12) 0.0045(13)
C44 0.0173(13) 0.0238(14) 0.0194(14) 0.0040(11) 0.0048(11) 0.0009(11)
C45 0.0348(17) 0.0231(15) 0.0172(14) 0.0020(12) 0.0071(12) -0.0016(13)
C46 0.044(2) 0.0234(16) 0.0245(16) -0.0021(13) 0.0061(14) -0.0028(14)
C47 0.0385(18) 0.0218(15) 0.0341(18) 0.0067(13) 0.0118(15) 0.0000(14)
C48 0.0309(17) 0.0305(17) 0.0258(16) 0.0090(13) 0.0059(13) -0.0013(14)
C49 0.0261(15) 0.0283(16) 0.0196(14) 0.0018(12) 0.0039(12) -0.0008(13)
C50 0.0234(14) 0.0244(15) 0.0138(13) 0.0055(11) 0.0045(11) 0.0047(12)
C51 0.0279(15) 0.0200(14) 0.0243(15) 0.0030(12) 0.0073(12) 0.0002(12)
C52 0.0363(18) 0.0236(16) 0.0266(16) -0.0046(13) 0.0071(14) -0.0002(13)
C53 0.0338(17) 0.0300(17) 0.0238(16) -0.0002(13) 0.0121(13) 0.0058(14)
C54 0.0218(15) 0.0343(17) 0.0231(15) 0.0018(13) 0.0065(12) 0.0034(13)
C55 0.0236(15) 0.0288(16) 0.0179(14) -0.0005(12) 0.0042(12) -0.0006(12)
B1 0.0153(14) 0.0220(16) 0.0220(16) -0.0001(13) 0.0031(12) -0.0001(12)
O1 0.0195(10) 0.0360(12) 0.0192(10) 0.0004(9) 0.0049(8) -0.0034(9)
O2 0.0149(10) 0.0314(12) 0.0210(10) 0.0009(9) 0.0036(8) -0.0021(8)
C56 0.0170(14) 0.0348(18) 0.0279(16) -0.0014(13) 0.0070(12) -0.0040(12)
C57 0.0158(14) 0.0309(16) 0.0299(16) -0.0010(13) 0.0070(12) 0.0000(12)
C58 0.0301(18) 0.065(3) 0.038(2) -0.0046(19) 0.0180(16) -0.0055(18)
C59 0.0345(19) 0.0337(19) 0.040(2) 0.0073(16) 0.0078(16) -0.0081(15)
C60 0.0232(16) 0.0340(19) 0.043(2) -0.0012(15) 0.0021(15) 0.0039(14)
C61 0.0192(15) 0.0384(19) 0.0281(17) -0.0029(14) 0.0010(13) -0.0020(13)

loop_
_atom_type_symbol
_atom_type_description
_atom_type_scat_dispersion_real
_atom_type_scat_dispersion_imag
_atom_type_scat_source
C C 0.0033 0.0016 'International Tables Vol C Tables 4.2.6.8 and 6.1.1.4'
H H 0.0000 0.0000 'International Tables Vol C Tables 4.2.6.8 and 6.1.1.4'
B B 0.0013 0.0007 'International Tables Vol C Tables 4.2.6.8 and 6.1.1.4'
O O 0.0106 0.0060 'International Tables Vol C Tables 4.2.6.8 and 6.1.1.4'
P P 0.1023 0.0942 'International Tables Vol C Tables 4.2.6.8 and 6.1.1.4'
Pd Pd -0.9988 1.0072 'International Tables Vol C Tables 4.2.6.8 and 6.1.1.4'
Si Si 0.0817 0.0704 'International Tables Vol C Tables 4.2.6.8 and 6.1.1.4'

loop_
_geom_angle_atom_site_label_1
_geom_angle_atom_site_label_2
_geom_angle_atom_site_label_3
_geom_angle
_geom_angle_site_symmetry_1
_geom_angle_site_symmetry_3
B1 Pd1 P2 88.41(9) . .
B1 Pd1 P1 96.46(9) . .
P2 Pd1 P1 130.32(3) . .
B1 Pd1 P3 95.15(9) . .
P2 Pd1 P3 115.71(3) . .
P1 Pd1 P3 113.02(3) . .
B1 Pd1 Si1 169.83(10) . .
P2 Pd1 Si1 83.42(3) . .
P1 Pd1 Si1 93.46(3) . .
P3 Pd1 Si1 83.01(3) . .
C7 P1 C1 101.99(13) . .
C7 P1 C13 99.70(14) . .
C1 P1 C13 99.32(14) . .
C7 P1 Pd1 117.96(10) . .
C1 P1 Pd1 113.52(10) . .
C13 P1 Pd1 121.09(10) . .
C6 C1 C2 118.6(3) . .
C6 C1 P1 117.4(2) . .
C2 C1 P1 124.0(2) . .
C3 C2 C1 120.4(3) . .
C3 C2 H1 119.8 . .
C1 C2 H1 119.8 . .
C4 C3 C2 120.5(3) . .
C4 C3 H2 119.8 . .
C2 C3 H2 119.8 . .
C5 C4 C3 119.6(3) . .
C5 C4 H3 120.2 . .
C3 C4 H3 120.2 . .
C4 C5 C6 120.4(3) . .
C4 C5 H4 119.8 . .
C6 C5 H4 119.8 . .
C5 C6 C1 120.5(3) . .
C5 C6 H5 119.7 . .
C1 C6 H5 119.7 . .
C12 C7 C8 119.2(3) . .
C12 C7 P1 118.4(2) . .
C8 C7 P1 122.4(2) . .
C9 C8 C7 120.4(3) . .
C9 C8 H6 119.8 . .
C7 C8 H6 119.8 . .
C10 C9 C8 120.1(3) . .
C10 C9 H7 119.9 . .
C8 C9 H7 119.9 . .
C11 C10 C9 119.8(3) . .
C11 C10 H8 120.1 . .
C9 C10 H8 120.1 . .
C10 C11 C12 120.5(3) . .
C10 C11 H9 119.8 . .
C12 C11 H9 119.8 . .
C7 C12 C11 120.0(3) . .
C7 C12 H10 120.0 . .
C11 C12 H10 120.0 . .
C18 C13 C14 118.4(3) . .
C18 C13 P1 123.5(3) . .
C14 C13 P1 118.1(2) . .
C15 C14 C13 120.1(3) . .
C15 C14 H11 120.0 . .
C13 C14 H11 120.0 . .
C16 C15 C14 120.8(4) . .
C16 C15 H12 119.6 . .
C14 C15 H12 119.6 . .
C17 C16 C15 119.3(3) . .
C17 C16 H13 120.4 . .
C15 C16 H13 120.4 . .
C16 C17 C18 120.5(4) . .
C16 C17 H14 119.7 . .
C18 C17 H14 119.7 . .
C17 C18 C13 120.9(3) . .
C17 C18 H15 119.6 . .
C13 C18 H15 119.6 . .
C32 P2 C19 102.09(14) . .
C32 P2 C38 100.94(14) . .
C19 P2 C38 100.52(14) . .
C32 P2 Pd1 117.70(10) . .
C19 P2 Pd1 110.50(10) . .
C38 P2 Pd1 122.11(10) . .
C20 C19 C24 120.8(3) . .
C20 C19 P2 116.7(2) . .
C24 C19 P2 122.3(2) . .
C19 C20 C21 117.8(3) . .
C19 C20 Si1 118.6(2) . .
C21 C20 Si1 123.5(2) . .
C22 C21 C20 121.3(3) . .
C22 C21 H16 119.3 . .
C20 C21 H16 119.3 . .
C23 C22 C21 120.0(3) . .
C23 C22 H17 120.0 . .
C21 C22 H17 120.0 . .
C24 C23 C22 120.0(3) . .
C24 C23 H18 120.0 . .
C22 C23 H18 120.0 . .
C23 C24 C19 120.0(3) . .
C23 C24 H19 120.0 . .
C19 C24 H19 120.0 . .
C25 Si1 C27 105.48(14) . .
C25 Si1 C20 102.28(14) . .
C27 Si1 C20 107.12(13) . .
C25 Si1 Pd1 127.33(11) . .
C27 Si1 Pd1 107.47(10) . .
C20 Si1 Pd1 105.76(10) . .
Si1 C25 H20 109.5 . .
Si1 C25 H21 109.5 . .
H20 C25 H21 109.5 . .
Si1 C25 H22 109.5 . .
H20 C25 H22 109.5 . .
H21 C25 H22 109.5 . .
C50 P3 C44 100.15(14) . .
C50 P3 C26 101.76(14) . .
C44 P3 C26 104.74(13) . .
C50 P3 Pd1 120.22(10) . .
C44 P3 Pd1 117.42(10) . .
C26 P3 Pd1 110.42(10) . .
C31 C26 C27 120.2(3) . .
C31 C26 P3 123.2(2) . .
C27 C26 P3 116.5(2) . .
C28 C27 C26 117.8(3) . .
C28 C27 Si1 123.0(2) . .
C26 C27 Si1 119.2(2) . .
C29 C28 C27 121.6(3) . .
C29 C28 H23 119.2 . .
C27 C28 H23 119.2 . .
C30 C29 C28 120.0(3) . .
C30 C29 H24 120.0 . .
C28 C29 H24 120.0 . .
C29 C30 C31 119.7(3) . .
C29 C30 H25 120.2 . .
C31 C30 H25 120.2 . .
C30 C31 C26 120.7(3) . .
C30 C31 H26 119.7 . .
C26 C31 H26 119.7 . .
C37 C32 C33 118.6(3) . .
C37 C32 P2 121.4(2) . .
C33 C32 P2 119.9(2) . .
C34 C33 C32 120.5(3) . .
C34 C33 H27 119.7 . .
C32 C33 H27 119.7 . .
C33 C34 C35 120.7(3) . .
C33 C34 H28 119.7 . .
C35 C34 H28 119.7 . .
C36 C35 C34 119.0(3) . .
C36 C35 H29 120.5 . .
C34 C35 H29 120.5 . .
C35 C36 C37 120.6(3) . .
C35 C36 H30 119.7 . .
C37 C36 H30 119.7 . .
C32 C37 C36 120.4(3) . .
C32 C37 H31 119.8 . .
C36 C37 H31 119.8 . .
C43 C38 C39 118.5(3) . .
C43 C38 P2 118.5(2) . .
C39 C38 P2 122.9(3) . .
C40 C39 C38 120.6(3) . .
C40 C39 H32 119.7 . .
C38 C39 H32 119.7 . .
C39 C40 C41 119.9(4) . .
C39 C40 H33 120.1 . .
C41 C40 H33 120.1 . .
C42 C41 C40 119.6(3) . .
C42 C41 H34 120.2 . .
C40 C41 H34 120.2 . .
C41 C42 C43 120.4(3) . .
C41 C42 H35 119.8 . .
C43 C42 H35 119.8 . .
C38 C43 C42 121.0(3) . .
C38 C43 H36 119.5 . .
C42 C43 H36 119.5 . .
C45 C44 C49 118.0(3) . .
C45 C44 P3 118.4(2) . .
C49 C44 P3 123.6(2) . .
C44 C45 C46 121.1(3) . .
C44 C45 H37 119.4 . .
C46 C45 H37 119.4 . .
C47 C46 C45 120.3(3) . .
C47 C46 H38 119.9 . .
C45 C46 H38 119.9 . .
C46 C47 C48 119.3(3) . .
C46 C47 H39 120.4 . .
C48 C47 H39 120.4 . .
C49 C48 C47 120.6(3) . .
C49 C48 H40 119.7 . .
C47 C48 H40 119.7 . .
C48 C49 C44 120.7(3) . .
C48 C49 H41 119.6 . .
C44 C49 H41 119.6 . .
C55 C50 C51 118.6(3) . .
C55 C50 P3 120.0(2) . .
C51 C50 P3 121.3(2) . .
C52 C51 C50 120.5(3) . .
C52 C51 H54 119.7 . .
C50 C51 H54 119.7 . .
C51 C52 C53 120.6(3) . .
C51 C52 H55 119.7 . .
C53 C52 H55 119.7 . .
C54 C53 C52 119.5(3) . .
C54 C53 H56 120.2 . .
C52 C53 H56 120.2 . .
C53 C54 C55 120.4(3) . .
C53 C54 H57 119.8 . .
C55 C54 H57 119.8 . .
C54 C55 C50 120.4(3) . .
C54 C55 H58 119.8 . .
C50 C55 H58 119.8 . .
O1 B1 O2 110.8(3) . .
O1 B1 Pd1 123.7(2) . .
O2 B1 Pd1 125.4(2) . .
B1 O1 C56 109.2(2) . .
B1 O2 C57 109.3(2) . .
O1 C56 C58 108.3(3) . .
O1 C56 C59 106.3(3) . .
C58 C56 C59 109.8(3) . .
O1 C56 C57 102.9(2) . .
C58 C56 C57 115.1(3) . .
C59 C56 C57 113.8(3) . .
O2 C57 C61 108.1(3) . .
O2 C57 C60 107.1(3) . .
C61 C57 C60 110.1(3) . .
O2 C57 C56 102.7(2) . .
C61 C57 C56 114.8(3) . .
C60 C57 C56 113.4(3) . .
C56 C58 H42 109.5 . .
C56 C58 H43 109.5 . .
H42 C58 H43 109.5 . .
C56 C58 H44 109.5 . .
H42 C58 H44 109.5 . .
H43 C58 H44 109.5 . .
C56 C59 H45 109.5 . .
C56 C59 H46 109.5 . .
H45 C59 H46 109.5 . .
C56 C59 H47 109.5 . .
H45 C59 H47 109.5 . .
H46 C59 H47 109.5 . .
C57 C60 H48 109.5 . .
C57 C60 H49 109.5 . .
H48 C60 H49 109.5 . .
C57 C60 H50 109.5 . .
H48 C60 H50 109.5 . .
H49 C60 H50 109.5 . .
C57 C61 H51 109.5 . .
C57 C61 H52 109.5 . .
H51 C61 H52 109.5 . .
C57 C61 H53 109.5 . .
H51 C61 H53 109.5 . .
H52 C61 H53 109.5 . .
C62 O3 C62 108.0(13) 2_655 .
O3 C62 C63 96.0(11) . .
C62 C63 C63 87.9(12) . 2_655

loop_
_geom_bond_atom_site_label_1
_geom_bond_atom_site_label_2
_geom_bond_distance
_geom_bond_site_symmetry_2
Pd1 B1 2.130(3) .
Pd1 P2 2.3154(8) .
Pd1 P1 2.3766(8) .
Pd1 P3 2.3884(8) .
Pd1 Si1 2.3925(8) .
P1 C7 1.842(3) .
P1 C1 1.844(3) .
P1 C13 1.847(3) .
C1 C6 1.394(4) .
C1 C2 1.396(4) .
C2 C3 1.389(5) .
C2 H1 0.9500 .
C3 C4 1.383(5) .
C3 H2 0.9500 .
C4 C5 1.379(5) .
C4 H3 0.9500 .
C5 C6 1.390(4) .
C5 H4 0.9500 .
C6 H5 0.9500 .
C7 C12 1.391(4) .
C7 C8 1.395(4) .
C8 C9 1.392(4) .
C8 H6 0.9500 .
C9 C10 1.384(5) .
C9 H7 0.9500 .
C10 C11 1.380(5) .
C10 H8 0.9500 .
C11 C12 1.397(4) .
C11 H9 0.9500 .
C12 H10 0.9500 .
C13 C18 1.389(4) .
C13 C14 1.396(5) .
C14 C15 1.391(5) .
C14 H11 0.9500 .
C15 C16 1.384(6) .
C15 H12 0.9500 .
C16 C17 1.373(6) .
C16 H13 0.9500 .
C17 C18 1.389(5) .
C17 H14 0.9500 .
C18 H15 0.9500 .
P2 C32 1.837(3) .
P2 C19 1.843(3) .
P2 C38 1.845(3) .
C19 C20 1.393(4) .
C19 C24 1.408(4) .
C20 C21 1.406(4) .
C20 Si1 1.907(3) .
C21 C22 1.390(5) .
C21 H16 0.9500 .
C22 C23 1.384(5) .
C22 H17 0.9500 .
C23 C24 1.384(5) .
C23 H18 0.9500 .
C24 H19 0.9500 .
Si1 C25 1.892(3) .
Si1 C27 1.899(3) .
C25 H20 0.9800 .
C25 H21 0.9800 .
C25 H22 0.9800 .
P3 C50 1.835(3) .
P3 C44 1.837(3) .
P3 C26 1.856(3) .
C26 C31 1.395(4) .
C26 C27 1.410(4) .
C27 C28 1.401(4) .
C28 C29 1.390(5) .
C28 H23 0.9500 .
C29 C30 1.382(5) .
C29 H24 0.9500 .
C30 C31 1.392(4) .
C30 H25 0.9500 .
C31 H26 0.9500 .
C32 C37 1.391(4) .
C32 C33 1.391(4) .
C33 C34 1.385(4) .
C33 H27 0.9500 .
C34 C35 1.387(5) .
C34 H28 0.9500 .
C35 C36 1.378(5) .
C35 H29 0.9500 .
C36 C37 1.392(4) .
C36 H30 0.9500 .
C37 H31 0.9500 .
C38 C43 1.386(4) .
C38 C39 1.400(4) .
C39 C40 1.391(5) .
C39 H32 0.9500 .
C40 C41 1.393(6) .
C40 H33 0.9500 .
C41 C42 1.380(5) .
C41 H34 0.9500 .
C42 C43 1.387(4) .
C42 H35 0.9500 .
C43 H36 0.9500 .
C44 C45 1.385(4) .
C44 C49 1.403(4) .
C45 C46 1.393(4) .
C45 H37 0.9500 .
C46 C47 1.376(5) .
C46 H38 0.9500 .
C47 C48 1.391(5) .
C47 H39 0.9500 .
C48 C49 1.378(5) .
C48 H40 0.9500 .
C49 H41 0.9500 .
C50 C55 1.400(4) .
C50 C51 1.400(4) .
C51 C52 1.382(4) .
C51 H54 0.9500 .
C52 C53 1.388(5) .
C52 H55 0.9500 .
C53 C54 1.385(5) .
C53 H56 0.9500 .
C54 C55 1.390(4) .
C54 H57 0.9500 .
C55 H58 0.9500 .
B1 O1 1.377(4) .
B1 O2 1.384(4) .
O1 C56 1.463(4) .
O2 C57 1.463(3) .
C56 C58 1.517(5) .
C56 C59 1.527(5) .
C56 C57 1.560(5) .
C57 C61 1.509(5) .
C57 C60 1.519(5) .
C58 H42 0.9800 .
C58 H43 0.9800 .
C58 H44 0.9800 .
C59 H45 0.9800 .
C59 H46 0.9800 .
C59 H47 0.9800 .
C60 H48 0.9800 .
C60 H49 0.9800 .
C60 H50 0.9800 .
C61 H51 0.9800 .
C61 H52 0.9800 .
C61 H53 0.9800 .
O3 C62 1.532(13) 2_655
O3 C62 1.532(13) .
C62 C63 1.61(2) .
C63 C63 1.66(3) 2_655

loop_
_geom_torsion_atom_site_label_1
_geom_torsion_atom_site_label_2
_geom_torsion_atom_site_label_3
_geom_torsion_atom_site_label_4
_geom_torsion
_geom_torsion_site_symmetry_1
_geom_torsion_site_symmetry_4
B1 Pd1 P1 C7 90.07(14) . .
P2 Pd1 P1 C7 -3.34(12) . .
P3 Pd1 P1 C7 -171.52(11) . .
Si1 Pd1 P1 C7 -87.64(11) . .
B1 Pd1 P1 C1 -150.75(14) . .
P2 Pd1 P1 C1 115.84(11) . .
P3 Pd1 P1 C1 -52.33(11) . .
Si1 Pd1 P1 C1 31.54(11) . .
B1 Pd1 P1 C13 -32.80(16) . .
P2 Pd1 P1 C13 -126.21(12) . .
P3 Pd1 P1 C13 65.61(13) . .
Si1 Pd1 P1 C13 149.49(12) . .
C7 P1 C1 C6 173.5(2) . .
C13 P1 C1 C6 -84.4(3) . .
Pd1 P1 C1 C6 45.6(3) . .
C7 P1 C1 C2 -5.7(3) . .
C13 P1 C1 C2 96.4(3) . .
Pd1 P1 C1 C2 -133.7(2) . .
C6 C1 C2 C3 -2.4(5) . .
P1 C1 C2 C3 176.8(3) . .
C1 C2 C3 C4 1.0(5) . .
C2 C3 C4 C5 0.6(5) . .
C3 C4 C5 C6 -0.7(5) . .
C4 C5 C6 C1 -0.7(5) . .
C2 C1 C6 C5 2.3(5) . .
P1 C1 C6 C5 -177.0(2) . .
C1 P1 C7 C12 -105.6(3) . .
C13 P1 C7 C12 152.7(2) . .
Pd1 P1 C7 C12 19.5(3) . .
C1 P1 C7 C8 73.0(3) . .
C13 P1 C7 C8 -28.8(3) . .
Pd1 P1 C7 C8 -162.0(2) . .
C12 C7 C8 C9 0.7(5) . .
P1 C7 C8 C9 -177.8(2) . .
C7 C8 C9 C10 -0.8(5) . .
C8 C9 C10 C11 0.6(5) . .
C9 C10 C11 C12 -0.3(5) . .
C8 C7 C12 C11 -0.4(5) . .
P1 C7 C12 C11 178.2(2) . .
C10 C11 C12 C7 0.2(5) . .
C7 P1 C13 C18 118.1(3) . .
C1 P1 C13 C18 14.1(3) . .
Pd1 P1 C13 C18 -110.8(3) . .
C7 P1 C13 C14 -62.5(3) . .
C1 P1 C13 C14 -166.5(2) . .
Pd1 P1 C13 C14 68.7(3) . .
C18 C13 C14 C15 -0.7(5) . .
P1 C13 C14 C15 179.9(3) . .
C13 C14 C15 C16 1.9(5) . .
C14 C15 C16 C17 -1.0(5) . .
C15 C16 C17 C18 -1.0(6) . .
C16 C17 C18 C13 2.3(5) . .
C14 C13 C18 C17 -1.4(5) . .
P1 C13 C18 C17 178.0(3) . .
B1 Pd1 P2 C32 -88.96(14) . .
P1 Pd1 P2 C32 8.17(12) . .
P3 Pd1 P2 C32 176.09(11) . .
Si1 Pd1 P2 C32 97.12(11) . .
B1 Pd1 P2 C19 154.37(14) . .
P1 Pd1 P2 C19 -108.50(11) . .
P3 Pd1 P2 C19 59.41(11) . .
Si1 Pd1 P2 C19 -19.55(10) . .
B1 Pd1 P2 C38 36.67(15) . .
P1 Pd1 P2 C38 133.80(12) . .
P3 Pd1 P2 C38 -58.28(12) . .
Si1 Pd1 P2 C38 -137.25(12) . .
C32 P2 C19 C20 -109.5(2) . .
C38 P2 C19 C20 146.8(2) . .
Pd1 P2 C19 C20 16.5(3) . .
C32 P2 C19 C24 66.7(3) . .
C38 P2 C19 C24 -37.0(3) . .
Pd1 P2 C19 C24 -167.3(2) . .
C24 C19 C20 C21 -0.6(4) . .
P2 C19 C20 C21 175.6(2) . .
C24 C19 C20 Si1 -176.4(2) . .
P2 C19 C20 Si1 -0.2(3) . .
C19 C20 C21 C22 0.2(4) . .
Si1 C20 C21 C22 175.7(2) . .
C20 C21 C22 C23 0.4(5) . .
C21 C22 C23 C24 -0.5(5) . .
C22 C23 C24 C19 0.1(5) . .
C20 C19 C24 C23 0.5(5) . .
P2 C19 C24 C23 -175.5(3) . .
C19 C20 Si1 C25 119.6(2) . .
C21 C20 Si1 C25 -55.9(3) . .
C19 C20 Si1 C27 -129.7(2) . .
C21 C20 Si1 C27 54.8(3) . .
C19 C20 Si1 Pd1 -15.3(2) . .
C21 C20 Si1 Pd1 169.2(2) . .
B1 Pd1 Si1 C25 -138.0(6) . .
P2 Pd1 Si1 C25 -101.12(13) . .
P1 Pd1 Si1 C25 29.08(13) . .
P3 Pd1 Si1 C25 141.87(13) . .
B1 Pd1 Si1 C27 95.8(6) . .
P2 Pd1 Si1 C27 132.59(10) . .
P1 Pd1 Si1 C27 -97.20(10) . .
P3 Pd1 Si1 C27 15.59(10) . .
B1 Pd1 Si1 C20 -18.4(6) . .
P2 Pd1 Si1 C20 18.42(9) . .
P1 Pd1 Si1 C20 148.63(9) . .
P3 Pd1 Si1 C20 -98.59(9) . .
B1 Pd1 P3 C50 -66.80(15) . .
P2 Pd1 P3 C50 23.92(12) . .
P1 Pd1 P3 C50 -166.06(12) . .
Si1 Pd1 P3 C50 103.14(12) . .
B1 Pd1 P3 C44 55.34(14) . .
P2 Pd1 P3 C44 146.06(11) . .
P1 Pd1 P3 C44 -43.93(11) . .
Si1 Pd1 P3 C44 -134.72(11) . .
B1 Pd1 P3 C26 175.27(13) . .
P2 Pd1 P3 C26 -94.01(10) . .
P1 Pd1 P3 C26 76.01(10) . .
Si1 Pd1 P3 C26 -14.79(10) . .
C50 P3 C26 C31 64.0(3) . .
C44 P3 C26 C31 -40.0(3) . .
Pd1 P3 C26 C31 -167.3(2) . .
C50 P3 C26 C27 -118.4(2) . .
C44 P3 C26 C27 137.6(2) . .
Pd1 P3 C26 C27 10.3(2) . .
C31 C26 C27 C28 3.1(4) . .
P3 C26 C27 C28 -174.6(2) . .
C31 C26 C27 Si1 -178.8(2) . .
P3 C26 C27 Si1 3.5(3) . .
C25 Si1 C27 C28 24.3(3) . .
C20 Si1 C27 C28 -84.2(3) . .
Pd1 Si1 C27 C28 162.6(2) . .
C25 Si1 C27 C26 -153.7(2) . .
C20 Si1 C27 C26 97.8(2) . .
Pd1 Si1 C27 C26 -15.4(3) . .
C26 C27 C28 C29 -0.9(4) . .
Si1 C27 C28 C29 -178.9(2) . .
C27 C28 C29 C30 -1.1(5) . .
C28 C29 C30 C31 0.9(5) . .
C29 C30 C31 C26 1.2(5) . .
C27 C26 C31 C30 -3.3(5) . .
P3 C26 C31 C30 174.2(2) . .
C19 P2 C32 C37 15.4(3) . .
C38 P2 C32 C37 118.8(3) . .
Pd1 P2 C32 C37 -105.7(2) . .
C19 P2 C32 C33 -167.5(3) . .
C38 P2 C32 C33 -64.1(3) . .
Pd1 P2 C32 C33 71.3(3) . .
C37 C32 C33 C34 -3.9(5) . .
P2 C32 C33 C34 179.0(3) . .
C32 C33 C34 C35 1.8(5) . .
C33 C34 C35 C36 2.0(5) . .
C34 C35 C36 C37 -3.6(5) . .
C33 C32 C37 C36 2.3(5) . .
P2 C32 C37 C36 179.3(2) . .
C35 C36 C37 C32 1.5(5) . .
C32 P2 C38 C43 165.9(3) . .
C19 P2 C38 C43 -89.5(3) . .
Pd1 P2 C38 C43 33.0(3) . .
C32 P2 C38 C39 -18.4(3) . .
C19 P2 C38 C39 86.2(3) . .
Pd1 P2 C38 C39 -151.3(2) . .
C43 C38 C39 C40 -0.1(5) . .
P2 C38 C39 C40 -175.7(3) . .
C38 C39 C40 C41 0.8(6) . .
C39 C40 C41 C42 -1.1(6) . .
C40 C41 C42 C43 0.7(6) . .
C39 C38 C43 C42 -0.3(5) . .
P2 C38 C43 C42 175.6(3) . .
C41 C42 C43 C38 0.0(5) . .
C50 P3 C44 C45 136.4(3) . .
C26 P3 C44 C45 -118.5(3) . .
Pd1 P3 C44 C45 4.4(3) . .
C50 P3 C44 C49 -42.3(3) . .
C26 P3 C44 C49 62.8(3) . .
Pd1 P3 C44 C49 -174.3(2) . .
C49 C44 C45 C46 -1.3(5) . .
P3 C44 C45 C46 179.9(3) . .
C44 C45 C46 C47 0.1(5) . .
C45 C46 C47 C48 0.4(5) . .
C46 C47 C48 C49 0.4(5) . .
C47 C48 C49 C44 -1.7(5) . .
C45 C44 C49 C48 2.1(5) . .
P3 C44 C49 C48 -179.1(3) . .
C44 P3 C50 C55 -43.5(3) . .
C26 P3 C50 C55 -151.1(2) . .
Pd1 P3 C50 C55 86.7(3) . .
C44 P3 C50 C51 140.5(3) . .
C26 P3 C50 C51 32.9(3) . .
Pd1 P3 C50 C51 -89.3(3) . .
C55 C50 C51 C52 1.0(5) . .
P3 C50 C51 C52 177.1(2) . .
C50 C51 C52 C53 -0.6(5) . .
C51 C52 C53 C54 0.0(5) . .
C52 C53 C54 C55 0.2(5) . .
C53 C54 C55 C50 0.3(5) . .
C51 C50 C55 C54 -0.9(5) . .
P3 C50 C55 C54 -177.0(2) . .
P2 Pd1 B1 O1 -105.3(3) . .
P1 Pd1 B1 O1 124.3(3) . .
P3 Pd1 B1 O1 10.4(3) . .
Si1 Pd1 B1 O1 -68.8(7) . .
P2 Pd1 B1 O2 71.6(3) . .
P1 Pd1 B1 O2 -58.9(3) . .
P3 Pd1 B1 O2 -172.8(3) . .
Si1 Pd1 B1 O2 108.1(5) . .
O2 B1 O1 C56 8.3(4) . .
Pd1 B1 O1 C56 -174.5(2) . .
O1 B1 O2 C57 7.4(3) . .
Pd1 B1 O2 C57 -169.8(2) . .
B1 O1 C56 C58 -141.4(3) . .
B1 O1 C56 C59 100.8(3) . .
B1 O1 C56 C57 -19.1(3) . .
B1 O2 C57 C61 -140.2(3) . .
B1 O2 C57 C60 101.2(3) . .
B1 O2 C57 C56 -18.5(3) . .
O1 C56 C57 O2 22.2(3) . .
C58 C56 C57 O2 139.7(3) . .
C59 C56 C57 O2 -92.3(3) . .
O1 C56 C57 C61 139.3(3) . .
C58 C56 C57 C61 -103.2(4) . .
C59 C56 C57 C61 24.7(4) . .
O1 C56 C57 C60 -93.0(3) . .
C58 C56 C57 C60 24.5(4) . .
C59 C56 C57 C60 152.5(3) . .
C62 O3 C62 C63 -23.9(7) 2_655 .
O3 C62 C63 C63 59.9(14) . 2_655
